data_2106442
loop_
_publ_author_name
'Staehlin, W.'
'Oswald, H.R.'

_publ_section_title
;
 The crystal structure of zinc hydroxide nitrate, Zn5 (O H)8 (N O3)2 (H2
 O)2
;
_journal_name_full 'Acta Crystallographica B (24,1968-38,1982)'
_journal_page_first 860
_journal_page_last 863
_journal_volume 26
_journal_year 1970
_chemical_formula_sum 'H12 N2 O16 Zn5'
_chemical_name_systematic 'Zn5 (O H)8 (N O3)2 (H2 O)2'
_space_group_IT_number 12
_symmetry_space_group_name_Hall '-C 2y'
_symmetry_space_group_name_H-M 'C 1 2/m 1'
_cell_angle_alpha 90
_cell_angle_beta 93.28
_cell_angle_gamma 90
_cell_formula_units_Z 2
_cell_length_a 19.48
_cell_length_b 6.238
_cell_length_c 5.517
_cell_volume 669.307
_citation_journal_id_ASTM ACBCAR
_cod_data_source_file Staehlin_ACBCAR_1970_1786.cif
_cod_data_source_block H12N2O16Zn5
_cod_original_cell_volume 669.3069
_cod_database_code 2106442

loop_
_symmetry_equiv_pos_as_xyz
x,y,z
-x,y,-z
-x,-y,-z
x,-y,z
x+1/2,y+1/2,z
-x+1/2,y+1/2,-z
-x+1/2,-y+1/2,-z
x+1/2,-y+1/2,z

loop_
_atom_site_label
_atom_site_type_symbol
_atom_site_fract_x
_atom_site_fract_y
_atom_site_fract_z
_atom_site_occupancy
_atom_site_U_iso_or_equiv
O6 O-2 0.3032 0 0.3014 1 0.0
Zn3 Zn+2 0.0879 0 0.0079 1 0.0
N1 N+5 0.2206 0.5 0.495 1 0.0
Zn1 Zn+2 0 0.5 0 1 0.0
O7 O-2 0.3123 0.5 0.0125 1 0.0
O5 O-2 0.1845 0.5 0.309 1 0.0
Zn2 Zn+2 0 0.2518 0.5 1 0.0
O4 O-2 0.2863 0.5 0.4974 1 0.0
O2 O-2 0.4402 0.5 0.3397 1 0.0
O3 O-2 0.4492 0 0.3091 1 0.0
O1 O-2 0.0622 0.2512 0.1882 1 0.0
